data_4503676
loop_
_publ_author_name
'Jiang, Tao'
'Zhang, Xian-Ming'

_publ_section_title
;
 Temperature Tuned Synthesis of ZincN,N-bis-(1(2)H-tetrazol-5-yl)-amine
 Complexes: From Zn3O Cluster-Based 3-Connected 63-hcband (3,6)-Connected
 (43)2(46)-kgdLayers to Zn5(OH)4Chain-Based 3D Open Framework
;
_journal_issue 8
_journal_name_full 'Crystal Growth &amp; Design'
_journal_page_first 3077
_journal_paper_doi 10.1021/cg800248b
_journal_volume 8
_journal_year 2008
_chemical_formula_sum 'C4 H8 N18 O6 Zn5'
_chemical_formula_weight 731.13
_chemical_name_systematic
; 
 ? 
;
_space_group_IT_number 15
_symmetry_cell_setting monoclinic
_symmetry_space_group_name_Hall '-C 2yc'
_symmetry_space_group_name_H-M 'C 1 2/c 1'
_atom_sites_solution_hydrogens geom
_atom_sites_solution_primary direct
_atom_sites_solution_secondary difmap
_audit_creation_method SHELXL-97
_cell_angle_alpha 90.00
_cell_angle_beta 111.194(2)
_cell_angle_gamma 90.00
_cell_formula_units_Z 4
_cell_length_a 16.0871(15)
_cell_length_b 8.5505(8)
_cell_length_c 14.2113(13)
_cell_measurement_temperature 298(2)
_cell_volume 1822.6(3)
_computing_cell_refinement 'SMART (Bruker, 2001)'
_computing_data_collection 'SMART (Bruker, 2001)'
_computing_data_reduction 'SAINT (Bruker, 2001)'
_computing_molecular_graphics 'ORTEP-II (Johnson, 1976)'
_computing_publication_material 'SHELXL-97 (Sheldrick, 1997)'
_computing_structure_refinement 'SHELXL-97 (Sheldrick, 1997)'
_computing_structure_solution 'SHELXS-97 (Sheldrick, 1990)'
_diffrn_ambient_temperature 298(2)
_diffrn_measured_fraction_theta_full 0.952
_diffrn_measured_fraction_theta_max 0.952
_diffrn_measurement_method '\f and \w scan'
_diffrn_radiation_monochromator graphite
_diffrn_radiation_source 'fine-focus sealed tube'
_diffrn_radiation_type MoK\a
_diffrn_radiation_wavelength 0.71073
_diffrn_reflns_av_R_equivalents 0.0234
_diffrn_reflns_av_sigmaI/netI 0.0347
_diffrn_reflns_limit_h_max 17
_diffrn_reflns_limit_h_min -20
_diffrn_reflns_limit_k_max 10
_diffrn_reflns_limit_k_min -10
_diffrn_reflns_limit_l_max 10
_diffrn_reflns_limit_l_min -18
_diffrn_reflns_number 3707
_diffrn_reflns_theta_full 26.99
_diffrn_reflns_theta_max 26.99
_diffrn_reflns_theta_min 2.72
_diffrn_standards_decay_% 0
_diffrn_standards_interval_count 0
_diffrn_standards_number 0
_exptl_absorpt_coefficient_mu 6.562
_exptl_absorpt_correction_T_max 0.6942
_exptl_absorpt_correction_T_min 0.4017
_exptl_absorpt_correction_type empirical
_exptl_absorpt_process_details 'SADABS, Sheldrick 1997'
_exptl_crystal_colour colorless
_exptl_crystal_density_diffrn 2.665
_exptl_crystal_density_method 'not measured'
_exptl_crystal_description block
_exptl_crystal_F_000 1424
_exptl_crystal_size_max 0.17
_exptl_crystal_size_mid 0.10
_exptl_crystal_size_min 0.06
_refine_diff_density_max 1.233
_refine_diff_density_min -0.847
_refine_diff_density_rms 0.296
_refine_ls_extinction_method none
_refine_ls_goodness_of_fit_ref 1.274
_refine_ls_hydrogen_treatment constr
_refine_ls_matrix_type full
_refine_ls_number_parameters 144
_refine_ls_number_reflns 1895
_refine_ls_number_restraints 0
_refine_ls_restrained_S_all 1.274
_refine_ls_R_factor_all 0.0507
_refine_ls_R_factor_gt 0.0428
_refine_ls_shift/su_max 0.000
_refine_ls_shift/su_mean 0.000
_refine_ls_structure_factor_coef Fsqd
_refine_ls_weighting_details 'calc w=1/[\s^2^(Fo^2^)+(0.0630P)^2^+16.0029P] where P=(Fo^2^+2Fc^2^)/3'
_refine_ls_weighting_scheme calc
_refine_ls_wR_factor_gt 0.1095
_refine_ls_wR_factor_ref 0.1345
_reflns_number_gt 1727
_reflns_number_total 1895
_reflns_threshold_expression >2sigma(I)
_cod_data_source_file cg800248b-file003.cif
_cod_data_source_block 3
_cod_depositor_comments
;
The following automatic conversions were performed:

'_symmetry_cell_setting' value 'Monoclinic' changed to 'monoclinic'
according to /home/saulius/struct/CIF-dictionaries/cif_core.dic
dictionary named 'cif_core.dic' version 2.4.1 from
2010-06-29.

'_exptl_absorpt_correction_type' value 'Empirical'
changed to 'empirical' according to
/home/saulius/struct/CIF-dictionaries/cif_core.dic dictionary named
'cif_core.dic' version 2.4.1 from 2010-06-29.

Automatic conversion script
Id: cif_fix_values 1715 2011-07-08 13:25:40Z adriana 
;
_cod_original_sg_symbol_H-M C2/c
_cod_database_code 4503676

loop_
_symmetry_equiv_pos_as_xyz
'x, y, z'
'-x, y, -z+1/2'
'x+1/2, y+1/2, z'
'-x+1/2, y+1/2, -z+1/2'
'-x, -y, -z'
'x, -y, z-1/2'
'-x+1/2, -y+1/2, -z'
'x+1/2, -y+1/2, z-1/2'

loop_
_atom_site_label
_atom_site_type_symbol
_atom_site_fract_x
_atom_site_fract_y
_atom_site_fract_z
_atom_site_U_iso_or_equiv
_atom_site_adp_type
_atom_site_occupancy
_atom_site_symmetry_multiplicity
_atom_site_calc_flag
_atom_site_refinement_flags
Zn1 Zn 0.0000 0.12327(12) 0.2500 0.0133(3) Uani 1 2 d S
Zn2 Zn -0.22279(4) 0.06985(8) 0.13437(5) 0.0146(2) Uani 1 1 d .
Zn3 Zn -0.09514(4) 0.31452(9) 0.02872(5) 0.0152(2) Uani 1 1 d .
O1 O -0.1035(3) 0.1226(5) 0.1116(3) 0.0135(8) Uani 1 1 d .
O2 O -0.2998(3) 0.0663(5) -0.0112(3) 0.0184(9) Uani 1 1 d .
N1 N -0.3429(3) 0.4364(6) 0.2415(4) 0.0146(2) Uani 1 1 d .
N2 N -0.4319(3) 0.4488(7) 0.1949(4) 0.0173(11) Uani 1 1 d .
N3 N -0.4592(3) 0.3701(7) 0.1115(4) 0.0182(11) Uani 1 1 d .
N4 N -0.3884(3) 0.3024(6) 0.1001(4) 0.0132(10) Uani 1 1 d .
N5 N -0.1670(3) 0.4497(6) 0.3439(4) 0.0168(11) Uani 1 1 d .
N6 N -0.0838(3) 0.4627(6) 0.4123(4) 0.0177(11) Uani 1 1 d .
N7 N -0.0317(3) 0.3707(6) 0.3845(4) 0.0155(10) Uani 1 1 d .
N8 N -0.0780(3) 0.2936(6) 0.2986(4) 0.0146(11) Uani 1 1 d .
N9 N -0.2333(3) 0.2887(6) 0.1941(4) 0.0140(10) Uani 1 1 d .
C1 C -0.3151(4) 0.3424(7) 0.1810(4) 0.0115(11) Uani 1 1 d .
C2 C -0.1613(4) 0.3442(7) 0.2751(4) 0.0123(11) Uani 1 1 d .
O1W O -0.1543(7) -0.2161(16) 0.0432(13) 0.175(8) Uani 1 1 d .

loop_
_atom_site_aniso_label
_atom_site_aniso_U_11
_atom_site_aniso_U_22
_atom_site_aniso_U_33
_atom_site_aniso_U_23
_atom_site_aniso_U_13
_atom_site_aniso_U_12
Zn1 0.0068(4) 0.0199(5) 0.0115(5) 0.000 0.0014(4) 0.000
Zn2 0.0086(4) 0.0209(4) 0.0116(4) 0.0028(3) 0.0004(3) -0.0006(3)
Zn3 0.0073(4) 0.0245(4) 0.0104(4) -0.0025(3) -0.0009(3) -0.0001(3)
O1 0.0094(19) 0.020(2) 0.0115(19) -0.0004(17) 0.0045(16) -0.0020(16)
O2 0.011(2) 0.030(2) 0.012(2) 0.0033(18) 0.0021(17) 0.0064(18)
N1 0.0086(4) 0.0209(4) 0.0116(4) 0.0028(3) 0.0004(3) -0.0006(3)
N2 0.002(2) 0.031(3) 0.016(3) -0.004(2) 0.0000(19) 0.003(2)
N3 0.004(2) 0.029(3) 0.020(3) -0.004(2) 0.002(2) 0.001(2)
N4 0.002(2) 0.025(3) 0.013(2) -0.002(2) 0.0036(19) -0.0002(19)
N5 0.008(2) 0.022(3) 0.014(2) -0.008(2) -0.0041(19) 0.003(2)
N6 0.003(2) 0.026(3) 0.019(3) -0.007(2) -0.002(2) 0.002(2)
N7 0.009(2) 0.021(3) 0.013(2) -0.002(2) 0.001(2) 0.000(2)
N8 0.004(2) 0.027(3) 0.011(2) -0.005(2) 0.0008(19) 0.0007(19)
N9 0.006(2) 0.020(3) 0.014(2) -0.006(2) 0.0012(19) 0.0032(19)
C1 0.009(3) 0.013(3) 0.013(3) -0.002(2) 0.004(2) 0.001(2)
C2 0.006(2) 0.020(3) 0.011(3) 0.000(2) 0.003(2) 0.002(2)
O1W 0.052(6) 0.168(13) 0.274(18) -0.156(13) 0.021(8) -0.008(7)

loop_
_atom_type_symbol
_atom_type_description
_atom_type_scat_dispersion_real
_atom_type_scat_dispersion_imag
_atom_type_scat_source
C C 0.0033 0.0016 'International Tables Vol C Tables 4.2.6.8 and 6.1.1.4'
H H 0.0000 0.0000 'International Tables Vol C Tables 4.2.6.8 and 6.1.1.4'
N N 0.0061 0.0033 'International Tables Vol C Tables 4.2.6.8 and 6.1.1.4'
O O 0.0106 0.0060 'International Tables Vol C Tables 4.2.6.8 and 6.1.1.4'
Zn Zn 0.2839 1.4301 'International Tables Vol C Tables 4.2.6.8 and 6.1.1.4'

loop_
_geom_angle_atom_site_label_1
_geom_angle_atom_site_label_2
_geom_angle_atom_site_label_3
_geom_angle
_geom_angle_site_symmetry_1
_geom_angle_site_symmetry_3
O1 Zn1 O1 179.7(2) . 2
O1 Zn1 N2 90.18(17) . 4_445
O1 Zn1 N2 89.60(17) 2 4_445
O1 Zn1 N2 89.60(17) . 3_545
O1 Zn1 N2 90.18(17) 2 3_545
N2 Zn1 N2 92.6(3) 4_445 3_545
O1 Zn1 N8 93.34(17) . 2
O1 Zn1 N8 86.87(17) 2 2
N2 Zn1 N8 175.96(18) 4_445 2
N2 Zn1 N8 85.5(2) 3_545 2
O1 Zn1 N8 86.87(17) . .
O1 Zn1 N8 93.34(17) 2 .
N2 Zn1 N8 85.5(2) 4_445 .
N2 Zn1 N8 175.96(18) 3_545 .
N8 Zn1 N8 96.7(3) 2 .
O2 Zn2 N1 145.21(19) . 4_445
O2 Zn2 N9 108.99(19) . .
N1 Zn2 N9 104.0(2) 4_445 .
O2 Zn2 O1 95.90(17) . .
N1 Zn2 O1 92.09(18) 4_445 .
N9 Zn2 O1 94.73(18) . .
O2 Zn2 N5 84.67(19) . 4_445
N1 Zn2 N5 78.9(2) 4_445 4_445
N9 Zn2 N5 100.2(2) . 4_445
O1 Zn2 N5 164.04(19) . 4_445
O2 Zn3 N4 109.04(19) 7_455 7_455
O2 Zn3 N7 127.0(2) 7_455 2
N4 Zn3 N7 116.3(2) 7_455 2
O2 Zn3 O1 105.21(18) 7_455 .
N4 Zn3 O1 96.34(19) 7_455 .
N7 Zn3 O1 95.80(19) 2 .
Zn3 O1 Zn1 110.26(19) . .
Zn3 O1 Zn2 120.8(2) . .
Zn1 O1 Zn2 108.66(18) . .
Zn3 O2 Zn2 108.4(2) 7_455 .
N2 N1 C1 105.6(5) . .
N2 N1 Zn2 120.4(4) . 4_455
C1 N1 Zn2 133.4(4) . 4_455
N3 N2 N1 111.0(5) . .
N3 N2 Zn1 130.0(4) . 3_455
N1 N2 Zn1 117.7(4) . 3_455
N2 N3 N4 108.3(5) . .
N3 N4 C1 107.7(5) . .
N3 N4 Zn3 119.1(4) . 7_455
C1 N4 Zn3 132.9(4) . 7_455
N6 N5 C2 105.6(5) . .
N6 N5 Zn2 120.6(4) . 4_455
C2 N5 Zn2 133.6(4) . 4_455
N7 N6 N5 108.1(5) . .
N6 N7 N8 111.2(5) . .
N6 N7 Zn3 125.0(4) . 2
N8 N7 Zn3 122.7(4) . 2
C2 N8 N7 104.2(5) . .
C2 N8 Zn1 140.9(4) . .
N7 N8 Zn1 114.7(4) . .
C1 N9 C2 118.7(5) . .
C1 N9 Zn2 118.0(4) . .
C2 N9 Zn2 118.6(4) . .
N9 C1 N4 122.6(5) . .
N9 C1 N1 129.9(5) . .
N4 C1 N1 107.4(5) . .
N8 C2 N5 111.0(5) . .
N8 C2 N9 124.0(5) . .
N5 C2 N9 124.9(5) . .

loop_
_geom_bond_atom_site_label_1
_geom_bond_atom_site_label_2
_geom_bond_distance
_geom_bond_site_symmetry_2
Zn1 O1 2.067(4) .
Zn1 O1 2.067(4) 2
Zn1 N2 2.158(5) 4_445
Zn1 N2 2.158(5) 3_545
Zn1 N8 2.191(5) 2
Zn1 N8 2.191(5) .
Zn2 O2 1.990(4) .
Zn2 N1 2.045(5) 4_445
Zn2 N9 2.087(5) .
Zn2 O1 2.106(4) .
Zn2 N5 2.166(5) 4_445
Zn3 O2 1.912(4) 7_455
Zn3 N4 2.018(5) 7_455
Zn3 N7 2.023(5) 2
Zn3 O1 2.053(4) .
O2 Zn3 1.912(4) 7_455
N1 N2 1.347(7) .
N1 C1 1.366(8) .
N1 Zn2 2.045(5) 4_455
N2 N3 1.294(7) .
N2 Zn1 2.158(5) 3_455
N3 N4 1.339(7) .
N4 C1 1.360(7) .
N4 Zn3 2.018(5) 7_455
N5 N6 1.344(7) .
N5 C2 1.358(8) .
N5 Zn2 2.166(5) 4_455
N6 N7 1.311(7) .
N7 N8 1.350(7) .
N7 Zn3 2.023(5) 2
N8 C2 1.331(7) .
N9 C1 1.342(7) .
N9 C2 1.387(7) .
